data_1563211
loop_
_publ_author_name
'Urushihara, Daisuke'
'Kaga, Motoaki'
'Asaka, Toru'
'Nakano, Hiromi'
'Fukuda, Koichiro'

_publ_section_title
;
 Synthesis and structural characterization of Al7C3N3-homeotypic aluminum
 silicon oxycarbonitride, (Al7&#x2212;xSix)(OyCzN6&#x2212;y&#x2212;z)
 (x\\sim 1.2, y\\sim 1.0 and z\\sim 3.5)
;
_journal_issue 8
_journal_name_full 'Journal of Solid State Chemistry'
_journal_page_first 2278
_journal_page_last 2284
_journal_paper_doi 10.1016/j.jssc.2011.06.030
_journal_volume 184
_journal_year 2011
_chemical_formula_sum 'C3.46 Al5.82 N1.5 O1.04 Si1.18'
_chemical_formula_weight 269.367
_chemical_name_systematic 'Aluminum silicon oxycarbonitride'
_space_group_IT_number 194
_space_group_name_Hall '-P 6c 2c'
_space_group_name_H-M_alt 'P 63/m m c'
_symmetry_cell_setting hexagonal
_symmetry_Int_Tables_number 194
_symmetry_space_group_name_H-M 'P 63/m m c'
_cell_angle_alpha 90
_cell_angle_beta 90
_cell_angle_gamma 120
_cell_formula_units_Z 2
_cell_length_a 3.22508(4)
_cell_length_b 3.22508(4)
_cell_length_c 31.7193(4)
_cell_measurement_temperature 298
_cell_volume 285.716(6)
_diffrn_ambient_temperature 298
_diffrn_radiation_monochromator 'Ge 111'
_diffrn_radiation_probe x-ray
_diffrn_source 'sealed X-ray tube'
_diffrn_source_type 'X'Pert PRO MPD, PANalytical'
_exptl_crystal_density_diffrn 3.13
_pd_meas_2theta_range_inc 0.01671
_pd_meas_2theta_range_max 147.9913
_pd_meas_2theta_range_min 3.0044
_pd_meas_number_of_points 8677
_cod_data_source_file JSSC-2011-184-2278.cif
_cod_data_source_block 1
_cod_original_cell_volume 285.717(6)
_cod_original_formula_sum 'Al5.82 Si1.18 O1.04 C3.46 N1.50'
_cod_database_code 1563211

loop_
_symmetry_equiv_pos_as_xyz
'x, y, z'
'-x, -y, -z'
'-y, x-y, z'
'y, -x+y, -z'
'-x+y, -x, z'
'x-y, x, -z'
'-x, -y, z+1/2'
'x, y, -z+1/2'
'y, -x+y, z+1/2'
'-y, x-y, -z+1/2'
'x-y, x, z+1/2'
'-x+y, -x, -z+1/2'
'y, x, -z'
'-y, -x, z'
'x-y, -y, -z'
'-x+y, y, z'
'-x, -x+y, -z'
'x, x-y, z'
'-y, -x, -z+1/2'
'y, x, z+1/2'
'-x+y, y, -z+1/2'
'x-y, -y, z+1/2'
'x, x-y, -z+1/2'
'-x, -x+y, z+1/2'

loop_
_atom_site_label
_atom_site_occupancy
_atom_site_fract_x
_atom_site_fract_y
_atom_site_fract_z
_atom_site_thermal_displace_type
_atom_site_B_iso_or_equiv
_atom_site_type_symbol
Al/Si11 0.832 0 0 0.10847(6) Biso 0.81(4) AL
Al/Si12 0.168 0 0 0.10847(6) Biso 0.81(4) SI
Al/Si21 0.416 0 0 0.2398(1) Biso 1.01(9) AL
Al/Si22 0.084 0 0 0.2398(1) Biso 1.01(9) SI
Al/Si31 0.832 0.33333 0.66667 0.03142(6) Biso 1.22(5) AL
Al/Si32 0.168 0.33333 0.66667 0.03142(6) Biso 1.22(5) SI
Al/Si4A1 0.621 0.33333 0.66667 0.1843(1) Biso 1.16(7) AL
Al/Si4A2 0.125 0.33333 0.66667 0.1843(1) Biso 1.16(7) SI
Al/Si4B1 0.211 0.33333 0.66667 0.1651(4) Biso 1.16(7) AL
Al/Si4B2 0.043 0.33333 0.66667 0.1651(4) Biso 1.16(7) SI
O/C/N11 0.17 0 0 0 Biso 1.06(5) O
O/C/N12 0.58 0 0 0 Biso 1.06(5) C
O/C/N13 0.25 0 0 0 Biso 1.06(5) N
O/C/N21 0.17 0.33333 0.66667 0.25000 Biso 1.06(5) O
O/C/N22 0.58 0.33333 0.66667 0.25000 Biso 1.06(5) C
O/C/N23 0.25 0.33333 0.66667 0.25000 Biso 1.06(5) N
O/C/N31 0.17 0 0 0.1700(2) Biso 1.06(5) O
O/C/N32 0.58 0 0 0.1700(2) Biso 1.06(5) C
O/C/N33 0.25 0 0 0.1700(2) Biso 1.06(5) N
O/C/N41 0.17 0.33333 0.66667 0.0917(2) Biso 1.06(5) O
O/C/N42 0.58 0.33333 0.66667 0.0917(2) Biso 1.06(5) C
O/C/N43 0.25 0.33333 0.66667 0.0917(2) Biso 1.06(5) N

loop_
_diffrn_radiation_type
_diffrn_radiation_wavelength
CuK\a~1~ 1.54056
